data_2238452
loop_
_publ_author_name
'Zeghouan, Ouahida'
'Guenifa, Fatiha'
'Hadjadj, Nasreddine'
'Bendjeddou, Lamia'
'Merazig, Hocine'

_publ_section_title
;
 Diaquabis[2-(2-hydroxyethyl)pyridine-\k^2^<i>N</i>,<i>O</i>]cobalt(II)
 dichloride
;
_journal_coeditor_code XU5717
_journal_issue 8
_journal_name_full 'Acta Crystallographica Section E'
_journal_page_first m439
_journal_page_last m440
_journal_paper_doi 10.1107/S1600536813018321
_journal_volume 69
_journal_year 2013
_chemical_formula_iupac '[Co (C7 H9 N O)2 (H2 O)2] Cl2'
_chemical_formula_moiety 'C14 H22 Co N2 O4 2+, 2(Cl -)'
_chemical_formula_structural 'C14 H22 Cl2 Co N2 O4'
_chemical_formula_sum 'C14 H22 Cl2 Co N2 O4'
_chemical_formula_weight 412.17
_chemical_name_systematic
;
Diaquabis[2-(2-hydroxyethyl)pyridine-\k^2^<i>N</i>,<i>O</i>]cobalt(II)
dichloride
;
_space_group_IT_number 60
_symmetry_cell_setting orthorhombic
_symmetry_space_group_name_Hall '-P 2n 2ab'
_symmetry_space_group_name_H-M 'P b c n'
_cell_angle_alpha 90
_cell_angle_beta 90
_cell_angle_gamma 90
_cell_formula_units_Z 4
_cell_length_a 12.8911(3)
_cell_length_b 8.0049(2)
_cell_length_c 16.8757(4)
_cell_measurement_reflns_used 1536
_cell_measurement_temperature 293(2)
_cell_measurement_theta_max 25.05
_cell_measurement_theta_min 3.23
_cell_volume 1741.44(7)
_computing_cell_refinement 'SAINT (Bruker, 2006)'
_computing_data_collection 'APEX2 (Bruker, 2006)'
_computing_data_reduction 'SAINT (Bruker, 2006)'
_computing_molecular_graphics 'ORTEP-3 for Windows (Farrugia, 2012)'
_computing_publication_material
;
WinGX (Farrugia, 2012), Mercury (Macrae <i>et al.</i>, 2006) and
POV-RAY (Persistence of Vision Team, 2004)
;
_computing_structure_refinement 'SHELXL97 (Sheldrick, 2008)'
_computing_structure_solution 'SIR2002 (Burla <i>et al.</i>, 2005)'
_diffrn_ambient_temperature 293(2)
_diffrn_measured_fraction_theta_full 0.994
_diffrn_measured_fraction_theta_max 0.994
_diffrn_measurement_device 'Bruker APEXII'
_diffrn_measurement_method \f
_diffrn_radiation_monochromator graphite
_diffrn_radiation_source 'fine-focus sealed tube'
_diffrn_radiation_type MoK\a
_diffrn_radiation_wavelength 0.71073
_diffrn_reflns_av_R_equivalents 0.0152
_diffrn_reflns_av_sigmaI/netI 0.0113
_diffrn_reflns_limit_h_max 15
_diffrn_reflns_limit_h_min -14
_diffrn_reflns_limit_k_max 9
_diffrn_reflns_limit_k_min -9
_diffrn_reflns_limit_l_max 20
_diffrn_reflns_limit_l_min -19
_diffrn_reflns_number 9407
_diffrn_reflns_theta_full 25.05
_diffrn_reflns_theta_max 25.05
_diffrn_reflns_theta_min 3.85
_exptl_absorpt_coefficient_mu 1.312
_exptl_absorpt_correction_type none
_exptl_crystal_colour ' pink'
_exptl_crystal_density_diffrn 1.572
_exptl_crystal_density_method 'Not Measured'
_exptl_crystal_description ' prism'
_exptl_crystal_F_000 852
_exptl_crystal_size_max 0.3
_exptl_crystal_size_mid 0.2
_exptl_crystal_size_min 0.2
_refine_diff_density_max 0.213
_refine_diff_density_min -0.223
_refine_ls_extinction_method none
_refine_ls_goodness_of_fit_ref 1.040
_refine_ls_hydrogen_treatment mixed
_refine_ls_matrix_type full
_refine_ls_number_parameters 115
_refine_ls_number_reflns 1535
_refine_ls_number_restraints 0
_refine_ls_restrained_S_all 1.224
_refine_ls_R_factor_all 0.0223
_refine_ls_R_factor_gt 0.0198
_refine_ls_shift/su_max 0.000
_refine_ls_shift/su_mean 0.000
_refine_ls_structure_factor_coef Fsqd
_refine_ls_weighting_details 'calc w=1/[\s^2^(Fo^2^)+(0.0293P)^2^+0.7255P] where P=(Fo^2^+2Fc^2^)/3'
_refine_ls_weighting_scheme calc
_refine_ls_wR_factor_gt 0.0542
_refine_ls_wR_factor_ref 0.0562
_reflns_number_gt 1419
_reflns_number_total 1535
_reflns_threshold_expression I>2sigma(I)
_cod_data_source_file xu5717.cif
_cod_data_source_block I
_cod_original_formula_sum 'C14 H22 Cl2 Co N2 O4 '
_cod_database_code 2238452
_cod_database_fobs_code 2238452

loop_
_symmetry_equiv_pos_site_id
_symmetry_equiv_pos_as_xyz
1 x,y,z
2 1/2-x,1/2-y,1/2+z
3 1/2+x,1/2-y,-z
4 -x,y,1/2-z
5 -x,-y,-z
6 1/2+x,1/2+y,1/2-z
7 1/2-x,1/2+y,z
8 x,-y,1/2+z

loop_
_atom_site_aniso_label
_atom_site_aniso_U_11
_atom_site_aniso_U_22
_atom_site_aniso_U_33
_atom_site_aniso_U_12
_atom_site_aniso_U_13
_atom_site_aniso_U_23
Co1 0.0221(2) 0.0221(2) 0.0245(2) 0.00020(10) 0.00170(10) 0.00090(10)
O1 0.0429(8) 0.0315(7) 0.0337(7) -0.0128(6) 0.0066(6) -0.0041(5)
O1W 0.0293(7) 0.0295(7) 0.0491(8) 0.0000(5) -0.0083(6) 0.0071(6)
N1 0.0259(7) 0.0276(7) 0.0280(7) 0.0020(6) 0.0025(6) -0.0007(6)
C1 0.0534(13) 0.0401(11) 0.0492(12) -0.0200(10) 0.0219(10) -0.0088(9)
C2 0.0564(13) 0.0310(10) 0.0365(10) -0.0006(9) 0.0159(9) 0.0067(8)
C3 0.0263(9) 0.0336(9) 0.0266(9) -0.0003(7) 0.0004(7) 0.0003(7)
C4 0.0353(11) 0.0479(12) 0.0270(9) -0.0029(8) 0.0034(8) -0.0003(8)
C5 0.0381(11) 0.0547(12) 0.0324(10) 0.0017(10) 0.0038(8) -0.0152(9)
C6 0.0395(11) 0.0354(10) 0.0463(11) 0.0033(9) 0.0010(9) -0.0134(9)
C7 0.0306(10) 0.0297(9) 0.0389(10) 0.0004(7) 0.0022(8) -0.0013(7)
Cl 0.0376(3) 0.0269(2) 0.0561(3) -0.0017(2) -0.0020(2) 0.0015(2)

loop_
_atom_site_type_symbol
_atom_site_label
_atom_site_fract_x
_atom_site_fract_y
_atom_site_fract_z
_atom_site_U_iso_or_equiv
_atom_site_thermal_displace_type
_atom_site_calc_flag
_atom_site_refinement_flags
_atom_site_occupancy
Co Co1 0.50000 0.50000 0.00000 0.02290(10) Uani . . 1.000
O O1 0.41357(11) 0.27513(16) 0.00777(7) 0.0360(4) Uani . . 1.000
O O1W 0.62402(10) 0.39039(16) 0.05822(8) 0.0360(4) Uani . . 1.000
N N1 0.43197(11) 0.57142(18) 0.11153(8) 0.0272(4) Uani . . 1.000
C C1 0.35447(17) 0.2261(3) 0.07500(12) 0.0476(7) Uani . . 1.000
C C2 0.40794(17) 0.2792(2) 0.15026(11) 0.0413(6) Uani . . 1.000
C C3 0.40051(14) 0.4625(2) 0.16765(10) 0.0288(5) Uani . . 1.000
C C4 0.36041(17) 0.5176(2) 0.23920(11) 0.0367(6) Uani . . 1.000
C C5 0.35342(16) 0.6852(3) 0.25479(11) 0.0417(6) Uani . . 1.000
C C6 0.38502(15) 0.7962(2) 0.19758(12) 0.0404(6) Uani . . 1.000
C C7 0.42246(14) 0.7350(2) 0.12727(11) 0.0331(6) Uani . . 1.000
Cl Cl 0.34635(4) 0.01817(5) 0.40317(3) 0.0402(2) Uani . . 1.000
H H1 0.3978(18) 0.211(3) -0.0294(11) 0.0540 Uiso . . 1.000
H H1A 0.34570 0.10570 0.07490 0.0570 Uiso calc R 1.000
H H1B 0.28620 0.27680 0.07240 0.0570 Uiso calc R 1.000
H H1W 0.6327(17) 0.2761(13) 0.0664(13) 0.0540 Uiso . . 1.000
H H2A 0.48060 0.24860 0.14680 0.0500 Uiso calc R 1.000
H H2B 0.37800 0.21780 0.19420 0.0500 Uiso calc R 1.000
H H2W 0.6813(12) 0.436(2) 0.0664(14) 0.0540 Uiso . . 1.000
H H4 0.33820 0.44050 0.27680 0.0440 Uiso calc R 1.000
H H5 0.32780 0.72310 0.30310 0.0500 Uiso calc R 1.000
H H6 0.38110 0.91080 0.20640 0.0490 Uiso calc R 1.000
H H7 0.44230 0.81090 0.08840 0.0400 Uiso calc R 1.000

loop_
_atom_type_symbol
_atom_type_description
_atom_type_scat_dispersion_real
_atom_type_scat_dispersion_imag
_atom_type_scat_source
C C 0.0033 0.0016 'International Tables Vol C Tables 4.2.6.8 and 6.1.1.4'
H H 0.0000 0.0000 'International Tables Vol C Tables 4.2.6.8 and 6.1.1.4'
Cl Cl 0.1484 0.1585 'International Tables Vol C Tables 4.2.6.8 and 6.1.1.4'
Co Co 0.3494 0.9721 'International Tables Vol C Tables 4.2.6.8 and 6.1.1.4'
N N 0.0061 0.0033 'International Tables Vol C Tables 4.2.6.8 and 6.1.1.4'
O O 0.0106 0.0060 'International Tables Vol C Tables 4.2.6.8 and 6.1.1.4'

loop_
_geom_angle_atom_site_label_1
_geom_angle_atom_site_label_2
_geom_angle_atom_site_label_3
_geom_angle_site_symmetry_1
_geom_angle_site_symmetry_3
_geom_angle
_geom_angle_publ_flag
O1 Co1 O1W . . 90.95(5) .
O1 Co1 N1 . . 87.56(5) .
O1 Co1 O1 . 5_665 180.00 .
O1 Co1 O1W . 5_665 89.05(5) .
O1 Co1 N1 . 5_665 92.44(5) .
O1W Co1 N1 . . 90.70(5) .
O1 Co1 O1W 5_665 . 89.05(5) .
O1W Co1 O1W . 5_665 180.00 .
O1W Co1 N1 . 5_665 89.30(5) .
O1 Co1 N1 5_665 . 92.44(5) .
O1W Co1 N1 5_665 . 89.30(5) .
N1 Co1 N1 . 5_665 180.00 .
O1 Co1 O1W 5_665 5_665 90.95(5) .
O1 Co1 N1 5_665 5_665 87.56(5) .
O1W Co1 N1 5_665 5_665 90.70(5) .
Co1 O1 C1 . . 124.41(12) .
C1 O1 H1 . . 107.4(15) no
Co1 O1 H1 . . 127.1(15) no
H1W O1W H2W . . 107.4(17) no
Co1 O1W H2W . . 125.1(12) no
Co1 O1W H1W . . 125.4(13) no
C3 N1 C7 . . 117.65(14) .
Co1 N1 C7 . . 117.99(11) .
Co1 N1 C3 . . 124.34(11) .
O1 C1 C2 . . 110.47(17) .
C1 C2 C3 . . 114.33(16) no
N1 C3 C4 . . 121.20(15) .
C2 C3 C4 . . 120.39(15) no
N1 C3 C2 . . 118.40(15) .
C3 C4 C5 . . 120.24(17) no
C4 C5 C6 . . 118.61(18) no
C5 C6 C7 . . 118.77(16) no
N1 C7 C6 . . 123.51(16) .
O1 C1 H1A . . 109.58 no
O1 C1 H1B . . 109.54 no
C2 C1 H1A . . 109.58 no
C2 C1 H1B . . 109.59 no
H1A C1 H1B . . 108.04 no
C1 C2 H2A . . 108.66 no
C1 C2 H2B . . 108.64 no
C3 C2 H2A . . 108.70 no
C3 C2 H2B . . 108.72 no
H2A C2 H2B . . 107.60 no
C3 C4 H4 . . 119.87 no
C5 C4 H4 . . 119.89 no
C4 C5 H5 . . 120.72 no
C6 C5 H5 . . 120.67 no
C5 C6 H6 . . 120.60 no
C7 C6 H6 . . 120.63 no
N1 C7 H7 . . 118.22 no
C6 C7 H7 . . 118.27 no

loop_
_geom_bond_atom_site_label_1
_geom_bond_atom_site_label_2
_geom_bond_site_symmetry_2
_geom_bond_distance
_geom_bond_publ_flag
Co1 O1 . 2.1210(13) yes
Co1 O1W . 2.0715(13) yes
Co1 N1 . 2.1537(14) yes
Co1 O1 5_665 2.1210(13) .
Co1 O1W 5_665 2.0715(13) .
Co1 N1 5_665 2.1537(14) .
O1 C1 . 1.422(2) .
O1 H1 . 0.84(2) no
O1W H2W . 0.835(16) no
O1W H1W . 0.932(11) no
N1 C3 . 1.350(2) .
N1 C7 . 1.342(2) .
C1 C2 . 1.506(3) no
C2 C3 . 1.499(2) no
C3 C4 . 1.386(3) no
C4 C5 . 1.370(3) no
C5 C6 . 1.374(3) no
C6 C7 . 1.371(3) no
C1 H1A . 0.9704 no
C1 H1B . 0.9701 no
C2 H2A . 0.9699 no
C2 H2B . 0.9697 no
C4 H4 . 0.9303 no
C5 H5 . 0.9305 no
C6 H6 . 0.9307 no
C7 H7 . 0.9300 no

loop_
_geom_hbond_atom_site_label_D
_geom_hbond_atom_site_label_H
_geom_hbond_atom_site_label_A
_geom_hbond_site_symmetry_A
_geom_hbond_distance_DH
_geom_hbond_distance_HA
_geom_hbond_distance_DA
_geom_hbond_angle_DHA
_geom_hbond_publ_flag
O1 H1 Cl 8_554 0.84(2) 2.26(2) 3.0625(13) 162(2) yes
O1W H1W Cl 4_655 0.932(11) 2.145(12) 3.0738(13) 174.6(19) yes
O1W H2W Cl 6_555 0.835(16) 2.285(16) 3.1121(14) 170.4(15) yes
